data_4020019
loop_
_publ_author_name
'Matzger, Adam J. '
'Price, Christopher P. '

_journal_name_full 'Journal of Organic Chemistry'
_journal_page_first 1
_journal_page_last 6
_journal_paper_doi 10.1021/jo048853n
_journal_volume 70
_journal_year 2005
_chemical_formula_sum 'C42 H30 O3'
_chemical_formula_weight 582.66
_chemical_name_common VAPOL
_space_group_IT_number 2
_symmetry_cell_setting triclinic
_symmetry_space_group_name_Hall '-P 1'
_symmetry_space_group_name_H-M 'P -1'
_atom_sites_solution_hydrogens geom
_atom_sites_solution_primary direct
_atom_sites_solution_secondary difmap
_cell_angle_alpha 100.841(2)
_cell_angle_beta 113.661(2)
_cell_angle_gamma 95.133(2)
_cell_formula_units_Z 2
_cell_length_a 11.4168(12)
_cell_length_b 11.4846(12)
_cell_length_c 12.6673(13)
_cell_measurement_reflns_used 4034
_cell_measurement_temperature 153(2)
_cell_measurement_theta_max 27.50
_cell_measurement_theta_min 2.24
_cell_volume 1468.8(3)
_diffrn_ambient_temperature 153(2)
_diffrn_detector_area_resol_mean ?
_diffrn_measurement_device_type 'CCD area detector'
_diffrn_measurement_method 'phi and omega scans'
_diffrn_radiation_monochromator graphite
_diffrn_radiation_source 'fine-focus sealed tube'
_diffrn_radiation_type MoK\a
_diffrn_radiation_wavelength 0.71073
_diffrn_reflns_av_R_equivalents 0.0426
_diffrn_reflns_av_sigmaI/netI 0.0900
_diffrn_reflns_limit_h_max 14
_diffrn_reflns_limit_h_min -14
_diffrn_reflns_limit_k_max 14
_diffrn_reflns_limit_k_min -14
_diffrn_reflns_limit_l_max 16
_diffrn_reflns_limit_l_min -16
_diffrn_reflns_number 10990
_diffrn_reflns_theta_max 25.54
_diffrn_reflns_theta_min 1.81
_diffrn_standards_decay_% ?
_diffrn_standards_interval_count ?
_diffrn_standards_interval_time ?
_diffrn_standards_number ?
_exptl_absorpt_coefficient_mu 0.082
_exptl_absorpt_correction_T_max 0.985
_exptl_absorpt_correction_T_min 0.970
_exptl_absorpt_correction_type multi-scan
_exptl_absorpt_process_details 'Blessing, Acta Cryst. (1995) A51 33-38.'
_exptl_crystal_colour Colorless
_exptl_crystal_density_diffrn 1.317
_exptl_crystal_density_meas ?
_exptl_crystal_density_method 'not measured'
_exptl_crystal_description rod
_exptl_crystal_F_000 612
_exptl_crystal_size_max 0.35
_exptl_crystal_size_mid 0.35
_exptl_crystal_size_min 0.20
_refine_ls_extinction_coef ?
_refine_ls_extinction_method none
_refine_ls_goodness_of_fit_ref 0.979
_refine_ls_hydrogen_treatment mixed
_refine_ls_matrix_type full
_refine_ls_number_parameters 464
_refine_ls_number_reflns 6057
_refine_ls_number_restraints 0
_refine_ls_restrained_S_all 0.979
_refine_ls_R_factor_all 0.1378
_refine_ls_R_factor_gt 0.0712
_refine_ls_shift/su_max 0.012
_refine_ls_shift/su_mean 0.001
_refine_ls_structure_factor_coef Fsqd
_refine_ls_weighting_details 'calc w=1/[\s^2^(Fo^2^)+(0.1605P)^2^+0.0000P] where P=(Fo^2^+2Fc^2^)/3'
_refine_ls_weighting_scheme calc
_refine_ls_wR_factor_gt 0.1904
_refine_ls_wR_factor_ref 0.2717
_reflns_number_gt 3218
_reflns_number_total 6057
_reflns_threshold_expression >2sigma(I)
_cod_depositor_comments
;
The following automatic conversions were performed:
'_symmetry_cell_setting' value 'Triclinic' changed to 'triclinic'
according to '/home/saulius/struct/CIF-dictionaries/cif_core.dic'
dictionary named 'cif_core.dic' version 2.4.1 from 2010-06-29.

Automatic conversion script
Id: cif_fix_enum 1527 2010-12-29 10:47:43Z saulius 
;
_cod_original_sg_symbol_H-M P-1
_cod_database_code 4020019

loop_
_symmetry_equiv_pos_as_xyz
'x, y, z'
'-x, -y, -z'

loop_
_atom_site_label
_atom_site_type_symbol
_atom_site_fract_x
_atom_site_fract_y
_atom_site_fract_z
_atom_site_U_iso_or_equiv
_atom_site_adp_type
_atom_site_occupancy
_atom_site_symmetry_multiplicity
_atom_site_calc_flag
_atom_site_refinement_flags
_atom_site_disorder_assembly
_atom_site_disorder_group
O1 O 1.15608(17) 0.60191(17) 0.23972(17) 0.0361(5) Uani 1 1 d . . .
H1A H 1.0817 0.5584 0.2048 0.054 Uiso 1 1 calc R . .
O2 O 0.94638(18) 0.65209(19) 0.34142(15) 0.0387(6) Uani 1 1 d . . .
H2A H 0.9990 0.7136 0.3514 0.058 Uiso 1 1 calc R . .
C4 C 1.1458(3) 0.7186(2) 0.2351(2) 0.0308(7) Uani 1 1 d . . .
C12 C 1.2638(3) 0.8020(3) 0.2767(2) 0.0329(7) Uani 1 1 d . . .
C13 C 1.3943(3) 0.7729(3) 0.3231(2) 0.0336(7) Uani 1 1 d . . .
C5 C 1.4234(3) 0.6578(3) 0.3364(2) 0.0344(7) Uani 1 1 d . . .
H5 H 1.3542 0.5930 0.3160 0.041 Uiso 1 1 calc R . .
C6 C 1.5480(3) 0.6373(3) 0.3777(3) 0.0405(8) Uani 1 1 d . . .
H6 H 1.5638 0.5584 0.3838 0.049 Uiso 1 1 calc R . .
C7 C 1.6524(3) 0.7305(3) 0.4113(3) 0.0506(9) Uani 1 1 d . . .
H7 H 1.7388 0.7153 0.4395 0.061 Uiso 1 1 calc R . .
C8 C 1.6295(3) 0.8439(3) 0.4032(3) 0.0553(10) Uani 1 1 d . . .
H8 H 1.7009 0.9077 0.4279 0.066 Uiso 1 1 calc R . .
C14 C 1.5023(3) 0.8680(3) 0.3591(3) 0.0419(8) Uani 1 1 d . . .
C9 C 1.4817(3) 0.9864(3) 0.3499(3) 0.0534(10) Uani 1 1 d . . .
H9 H 1.5547 1.0488 0.3755 0.064 Uiso 1 1 calc R . .
C10 C 1.3623(3) 1.0125(3) 0.3062(3) 0.0514(9) Uani 1 1 d . . .
H10 H 1.3522 1.0927 0.3006 0.062 Uiso 1 1 calc R . .
C11 C 1.2487(3) 0.9215(3) 0.2674(3) 0.0411(8) Uani 1 1 d . . .
C1 C 1.1251(3) 0.9520(3) 0.2213(3) 0.0432(8) Uani 1 1 d . . .
H1 H 1.1186 1.0329 0.2165 0.052 Uiso 1 1 calc R . .
C2 C 1.0117(3) 0.8688(3) 0.1824(3) 0.0379(7) Uani 1 1 d . . .
C3 C 1.0235(3) 0.7488(3) 0.1892(2) 0.0343(7) Uani 1 1 d . . .
C23 C 0.9066(2) 0.6489(2) 0.1415(2) 0.0269(6) Uani 1 1 d . . .
C22 C 0.8304(2) 0.6030(3) 0.0185(2) 0.0298(6) Uani 1 1 d . . .
C21 C 0.7246(2) 0.5114(3) -0.0174(2) 0.0305(6) Uani 1 1 d . . .
H21 H 0.6709 0.4812 -0.1001 0.037 Uiso 1 1 calc R . .
C31 C 0.6938(2) 0.4618(3) 0.0629(2) 0.0303(6) Uani 1 1 d . . .
C30 C 0.5830(3) 0.3665(3) 0.0177(2) 0.0361(7) Uani 1 1 d . . .
H30 H 0.5315 0.3397 -0.0657 0.043 Uiso 1 1 calc R . .
C29 C 0.5511(3) 0.3146(3) 0.0913(3) 0.0379(7) Uani 1 1 d . . .
H29 H 0.4766 0.2525 0.0592 0.045 Uiso 1 1 calc R . .
C34 C 0.6269(3) 0.3510(3) 0.2167(2) 0.0338(7) Uani 1 1 d . . .
C28 C 0.5920(3) 0.2937(3) 0.2919(3) 0.0429(8) Uani 1 1 d . . .
H28 H 0.5178 0.2311 0.2577 0.051 Uiso 1 1 calc R . .
C27 C 0.6619(3) 0.3259(3) 0.4120(3) 0.0456(8) Uani 1 1 d . . .
H27 H 0.6366 0.2861 0.4609 0.055 Uiso 1 1 calc R . .
C26 C 0.7715(3) 0.4182(3) 0.4628(3) 0.0421(8) Uani 1 1 d . . .
H26 H 0.8202 0.4415 0.5467 0.050 Uiso 1 1 calc R . .
C25 C 0.8090(3) 0.4753(3) 0.3926(2) 0.0356(7) Uani 1 1 d . . .
H25 H 0.8852 0.5359 0.4288 0.043 Uiso 1 1 calc R . .
C33 C 0.7376(2) 0.4465(3) 0.2679(2) 0.0303(6) Uani 1 1 d . . .
C32 C 0.7702(2) 0.5045(2) 0.1872(2) 0.0272(6) Uani 1 1 d . . .
C24 C 0.8755(2) 0.6020(3) 0.2224(2) 0.0285(6) Uani 1 1 d . . .
C15 C 0.8853(3) 0.9116(3) 0.1415(3) 0.0442(8) Uani 1 1 d . . .
C20 C 0.8623(3) 0.9933(3) 0.0697(3) 0.0568(10) Uani 1 1 d . . .
H20 H 0.9229 1.0129 0.0389 0.068 Uiso 1 1 calc R . .
C19 C 0.7536(4) 1.0462(4) 0.0424(4) 0.0738(13) Uani 1 1 d . . .
H19 H 0.7402 1.1020 -0.0062 0.089 Uiso 1 1 calc R . .
C18 C 0.6646(3) 1.0184(4) 0.0855(4) 0.0757(14) Uani 1 1 d . . .
H18 H 0.5913 1.0571 0.0692 0.091 Uiso 1 1 calc R . .
C17 C 0.6817(3) 0.9348(4) 0.1521(4) 0.0674(12) Uani 1 1 d . . .
H17 H 0.6182 0.9135 0.1791 0.081 Uiso 1 1 calc R . .
C16 C 0.7913(3) 0.8804(3) 0.1806(3) 0.0497(9) Uani 1 1 d . . .
H16 H 0.8019 0.8223 0.2266 0.060 Uiso 1 1 calc R . .
C35 C 0.8568(3) 0.6455(2) -0.0750(2) 0.0312(6) Uani 1 1 d . . .
C40 C 0.9810(3) 0.6593(3) -0.0732(3) 0.0391(8) Uani 1 1 d . . .
H40 H 1.0537 0.6509 -0.0059 0.047 Uiso 1 1 calc R . .
C39 C 0.9979(4) 0.6853(3) -0.1694(3) 0.0519(9) Uani 1 1 d . . .
H39 H 1.0826 0.6960 -0.1669 0.062 Uiso 1 1 calc R . .
C38 C 0.8934(5) 0.6956(3) -0.2684(3) 0.0603(11) Uani 1 1 d . . .
H38 H 0.9055 0.7102 -0.3350 0.072 Uiso 1 1 calc R . .
C37 C 0.7700(4) 0.6848(3) -0.2709(3) 0.0552(10) Uani 1 1 d . . .
H37 H 0.6979 0.6942 -0.3381 0.066 Uiso 1 1 calc R . .
C36 C 0.7532(3) 0.6601(3) -0.1745(3) 0.0405(7) Uani 1 1 d . . .
H36 H 0.6689 0.6529 -0.1764 0.049 Uiso 1 1 calc R . .
C41 C 0.1238(8) 0.8616(9) 0.5786(9) 0.054(2) Uani 0.50 1 d P . .
C42 C 0.0049(8) 0.9120(9) 0.5483(7) 0.047(2) Uani 0.50 1 d P . .
O3 O 0.0000 1.0000 0.5000 0.0930(16) Uani 1 2 d S . .
C43 C -0.0590(8) 1.0863(7) 0.4792(6) 0.0361(17) Uani 0.50 1 d P . .
C44 C -0.0519(11) 1.1623(9) 0.3971(7) 0.054(2) Uani 0.50 1 d P . .
O4 O -0.1213(5) 1.1002(5) 0.5355(4) 0.0517(13) Uani 0.50 1 d P . .
H41A H 0.203(8) 0.922(9) 0.639(8) 0.065(3) Uiso 0.50 1 d P . .
H41B H 0.147(6) 0.842(6) 0.515(6) 0.049(17) Uiso 0.50 1 d P . .
H41C H 0.121(9) 0.785(9) 0.610(7) 0.05(2) Uiso 0.50 1 d P . .
H42A H -0.008(5) 0.938(6) 0.610(6) 0.045(14) Uiso 0.50 1 d P . .
H42B H -0.077(5) 0.850(4) 0.495(4) 0.066(11) Uiso 0.50 1 d P . .
H44A H -0.033(8) 1.247(8) 0.430(6) 0.05(2) Uiso 0.50 1 d P . .
H44B H -0.001(14) 1.138(15) 0.352(12) 0.062(6) Uiso 0.50 1 d P . .
H44C H -0.138(10) 1.153(9) 0.330(9) 0.072(3) Uiso 0.50 1 d P . .
